data_4069200
loop_
_publ_author_name
'Li, Ling'
'Brennessel, William W.'
'Jones, William D.'

_publ_section_title
;
 C&#x2212;H Activation of Phenyl Imines and 2-Phenylpyridines with
 [Cp*MCl2]2(M = Ir, Rh): Regioselectivity, Kinetics, and Mechanism
;
_journal_issue 12
_journal_name_full Organometallics
_journal_page_first 3492
_journal_paper_doi 10.1021/om9000742
_journal_volume 28
_journal_year 2009
_chemical_formula_moiety 'C22 H25 Cl Ir N O'
_chemical_formula_sum 'C22 H25 Cl Ir N O'
_chemical_formula_weight 547.08
_chemical_name_common jonll54
_chemical_name_systematic
;
 ?
;
_space_group_IT_number 14
_symmetry_cell_setting monoclinic
_symmetry_space_group_name_Hall '-P 2yn'
_symmetry_space_group_name_H-M 'P 1 21/n 1'
_atom_sites_solution_hydrogens geom
_atom_sites_solution_primary direct
_atom_sites_solution_secondary difmap
_audit_creation_method SHELXL-97
_cell_angle_alpha 90.00
_cell_angle_beta 102.186(1)
_cell_angle_gamma 90.00
_cell_formula_units_Z 4
_cell_length_a 8.1339(5)
_cell_length_b 14.9970(10)
_cell_length_c 15.9861(10)
_cell_measurement_reflns_used 4095
_cell_measurement_temperature 100.0(1)
_cell_measurement_theta_max 37.86
_cell_measurement_theta_min 2.72
_cell_volume 1906.1(2)
_computing_cell_refinement 'SAINT (Bruker, 2007)'
_computing_data_collection 'APEX2 (Bruker, 2007)'
_computing_data_reduction 'SAINT (Bruker, 2007)'
_computing_molecular_graphics 'SHELXTL (Sheldrick, 2008)'
_computing_publication_material 'SHELXTL (Sheldrick, 2008)'
_computing_structure_refinement 'SHELXL-97 (Sheldrick, 2008)'
_computing_structure_solution 'SIR97 (Altomare et al., 1999)'
_diffrn_ambient_temperature 100.0(1)
_diffrn_measured_fraction_theta_full 0.993
_diffrn_measured_fraction_theta_max 0.993
_diffrn_measurement_device_type 'Bruker SMART APEX II CCD Platform'
_diffrn_measurement_method 'area detector, \w scans per \f'
_diffrn_radiation_monochromator graphite
_diffrn_radiation_source 'fine-focus sealed tube'
_diffrn_radiation_type MoK\a
_diffrn_radiation_wavelength 0.71073
_diffrn_reflns_av_R_equivalents 0.0370
_diffrn_reflns_av_sigmaI/netI 0.0306
_diffrn_reflns_limit_h_max 14
_diffrn_reflns_limit_h_min -13
_diffrn_reflns_limit_k_max 25
_diffrn_reflns_limit_k_min -25
_diffrn_reflns_limit_l_max 27
_diffrn_reflns_limit_l_min -27
_diffrn_reflns_number 46415
_diffrn_reflns_theta_full 37.78
_diffrn_reflns_theta_max 37.78
_diffrn_reflns_theta_min 1.88
_exptl_absorpt_coefficient_mu 7.156
_exptl_absorpt_correction_T_max 0.3641
_exptl_absorpt_correction_T_min 0.3091
_exptl_absorpt_correction_type multi-scan
_exptl_absorpt_process_details 'SADABS (Sheldrick, 2007)'
_exptl_crystal_colour orange
_exptl_crystal_density_diffrn 1.906
_exptl_crystal_density_method 'not measured'
_exptl_crystal_description block
_exptl_crystal_F_000 1064
_exptl_crystal_size_max 0.18
_exptl_crystal_size_mid 0.18
_exptl_crystal_size_min 0.14
_refine_diff_density_max 3.605
_refine_diff_density_min -1.412
_refine_diff_density_rms 0.172
_refine_ls_extinction_method none
_refine_ls_goodness_of_fit_ref 1.069
_refine_ls_hydrogen_treatment constr
_refine_ls_matrix_type full
_refine_ls_number_parameters 241
_refine_ls_number_reflns 10148
_refine_ls_number_restraints 0
_refine_ls_restrained_S_all 1.069
_refine_ls_R_factor_all 0.0353
_refine_ls_R_factor_gt 0.0263
_refine_ls_shift/su_max 0.003
_refine_ls_shift/su_mean 0.000
_refine_ls_structure_factor_coef Fsqd
_refine_ls_weighting_details 'calc w=1/[\s^2^(Fo^2^)+(0.0251P)^2^+1.8335P] where P=(Fo^2^+2Fc^2^)/3'
_refine_ls_weighting_scheme calc
_refine_ls_wR_factor_gt 0.0578
_refine_ls_wR_factor_ref 0.0607
_reflns_number_gt 8518
_reflns_number_total 10148
_reflns_threshold_expression >2sigma(I)
_cod_data_source_file om9000742_si_002.cif
_cod_data_source_block jonll54_3i
_cod_database_code 4069200

loop_
_symmetry_equiv_pos_as_xyz
'x, y, z'
'-x+1/2, y+1/2, -z+1/2'
'-x, -y, -z'
'x-1/2, -y-1/2, z-1/2'

loop_
_atom_site_label
_atom_site_type_symbol
_atom_site_fract_x
_atom_site_fract_y
_atom_site_fract_z
_atom_site_U_iso_or_equiv
_atom_site_adp_type
_atom_site_occupancy
_atom_site_symmetry_multiplicity
_atom_site_calc_flag
_atom_site_refinement_flags
Ir1 Ir 0.626402(9) 0.338270(5) 0.275789(5) 0.01147(2) Uani 1 1 d .
Cl1 Cl 0.40033(7) 0.28496(3) 0.33779(4) 0.01844(9) Uani 1 1 d .
N1 N 0.6370(2) 0.44566(12) 0.36009(12) 0.0148(3) Uani 1 1 d .
C1 C 0.4593(3) 0.42615(14) 0.20578(14) 0.0151(3) Uani 1 1 d .
C2 C 0.3519(3) 0.41387(15) 0.12550(15) 0.0183(4) Uani 1 1 d .
C3 C 0.2486(3) 0.48112(17) 0.08393(16) 0.0229(4) Uani 1 1 d .
H3A H 0.1808 0.4704 0.0288 0.027 Uiso 1 1 calc R
C4 C 0.2437(3) 0.56375(17) 0.12230(17) 0.0241(5) Uani 1 1 d .
H4A H 0.1747 0.6100 0.0932 0.029 Uiso 1 1 calc R
C5 C 0.3399(3) 0.57813(16) 0.20324(16) 0.0209(4) Uani 1 1 d .
H5A H 0.3344 0.6336 0.2313 0.025 Uiso 1 1 calc R
C6 C 0.4462(3) 0.50994(14) 0.24379(14) 0.0157(3) Uani 1 1 d .
C7 C 0.5446(3) 0.51886(14) 0.33109(14) 0.0164(4) Uani 1 1 d .
C8 C 0.5437(3) 0.59245(16) 0.38455(16) 0.0210(4) Uani 1 1 d .
H8A H 0.4809 0.6441 0.3634 0.025 Uiso 1 1 calc R
C9 C 0.6335(3) 0.59038(18) 0.46770(17) 0.0250(5) Uani 1 1 d .
H9A H 0.6321 0.6401 0.5043 0.030 Uiso 1 1 calc R
C10 C 0.7262(3) 0.51468(18) 0.49753(16) 0.0238(5) Uani 1 1 d .
H10A H 0.7890 0.5114 0.5547 0.029 Uiso 1 1 calc R
C11 C 0.7243(3) 0.44420(16) 0.44139(14) 0.0187(4) Uani 1 1 d .
H11A H 0.7878 0.3924 0.4613 0.022 Uiso 1 1 calc R
C12 C 0.8764(3) 0.33605(13) 0.25079(13) 0.0132(3) Uani 1 1 d .
C13 C 0.7582(3) 0.30214(14) 0.17733(13) 0.0139(3) Uani 1 1 d .
C14 C 0.6803(3) 0.22425(14) 0.20393(14) 0.0149(3) Uani 1 1 d .
C15 C 0.7612(3) 0.20591(14) 0.29229(14) 0.0153(3) Uani 1 1 d .
C16 C 0.8805(3) 0.27372(14) 0.32090(14) 0.0150(3) Uani 1 1 d .
C17 C 0.9942(3) 0.41292(15) 0.25379(15) 0.0174(4) Uani 1 1 d .
H17A H 1.1084 0.3905 0.2564 0.026 Uiso 1 1 calc R
H17B H 0.9925 0.4492 0.3046 0.026 Uiso 1 1 calc R
H17C H 0.9591 0.4495 0.2023 0.026 Uiso 1 1 calc R
C18 C 0.7323(3) 0.34036(16) 0.08888(14) 0.0186(4) Uani 1 1 d .
H18A H 0.8028 0.3082 0.0562 0.028 Uiso 1 1 calc R
H18B H 0.7635 0.4036 0.0924 0.028 Uiso 1 1 calc R
H18C H 0.6138 0.3343 0.0602 0.028 Uiso 1 1 calc R
C19 C 0.5586(3) 0.16148(15) 0.15027(16) 0.0201(4) Uani 1 1 d .
H19A H 0.6183 0.1077 0.1384 0.030 Uiso 1 1 calc R
H19B H 0.5070 0.1906 0.0962 0.030 Uiso 1 1 calc R
H19C H 0.4709 0.1450 0.1811 0.030 Uiso 1 1 calc R
C20 C 0.7226(3) 0.12814(16) 0.34337(17) 0.0222(4) Uani 1 1 d .
H20A H 0.7673 0.0736 0.3228 0.033 Uiso 1 1 calc R
H20B H 0.6006 0.1226 0.3370 0.033 Uiso 1 1 calc R
H20C H 0.7748 0.1372 0.4039 0.033 Uiso 1 1 calc R
C21 C 0.9987(3) 0.27801(17) 0.40571(15) 0.0206(4) Uani 1 1 d .
H21A H 1.1012 0.2446 0.4033 0.031 Uiso 1 1 calc R
H21B H 0.9451 0.2518 0.4494 0.031 Uiso 1 1 calc R
H21C H 1.0275 0.3404 0.4202 0.031 Uiso 1 1 calc R
O1 O 0.3466(2) 0.33152(12) 0.08487(13) 0.0230(3) Uani 1 1 d .
C22 C 0.1970(4) 0.2858(2) 0.0816(3) 0.0495(10) Uani 1 1 d .
H22A H 0.1934 0.2333 0.0448 0.074 Uiso 1 1 calc R
H22B H 0.1019 0.3250 0.0584 0.074 Uiso 1 1 calc R
H22C H 0.1899 0.2669 0.1394 0.074 Uiso 1 1 calc R

loop_
_atom_site_aniso_label
_atom_site_aniso_U_11
_atom_site_aniso_U_22
_atom_site_aniso_U_33
_atom_site_aniso_U_23
_atom_site_aniso_U_13
_atom_site_aniso_U_12
Ir1 0.01259(3) 0.01026(3) 0.01183(3) -0.00086(2) 0.00322(2) 0.00003(2)
Cl1 0.0181(2) 0.0159(2) 0.0236(2) -0.00169(17) 0.00949(19) -0.00312(16)
N1 0.0168(8) 0.0131(7) 0.0157(7) -0.0029(6) 0.0058(6) -0.0024(6)
C1 0.0150(8) 0.0148(8) 0.0158(8) -0.0001(7) 0.0039(7) 0.0014(7)
C2 0.0188(9) 0.0183(9) 0.0176(9) -0.0020(7) 0.0037(7) 0.0031(7)
C3 0.0230(10) 0.0246(11) 0.0193(10) 0.0025(8) 0.0005(8) 0.0072(9)
C4 0.0258(11) 0.0213(10) 0.0253(11) 0.0052(9) 0.0054(9) 0.0080(9)
C5 0.0240(10) 0.0146(9) 0.0259(11) 0.0019(8) 0.0094(9) 0.0042(8)
C6 0.0165(8) 0.0136(8) 0.0185(9) -0.0002(7) 0.0071(7) 0.0013(7)
C7 0.0187(9) 0.0125(8) 0.0198(9) -0.0013(7) 0.0084(7) -0.0025(7)
C8 0.0235(10) 0.0168(9) 0.0249(11) -0.0063(8) 0.0099(9) -0.0016(8)
C9 0.0292(12) 0.0236(11) 0.0257(11) -0.0116(9) 0.0136(10) -0.0081(9)
C10 0.0294(12) 0.0243(11) 0.0187(10) -0.0078(8) 0.0076(9) -0.0104(9)
C11 0.0216(10) 0.0190(9) 0.0158(9) -0.0039(7) 0.0043(8) -0.0041(8)
C12 0.0126(7) 0.0137(8) 0.0135(7) -0.0005(6) 0.0029(6) -0.0002(6)
C13 0.0139(8) 0.0146(8) 0.0142(8) -0.0016(6) 0.0054(7) 0.0014(6)
C14 0.0153(8) 0.0124(8) 0.0170(8) -0.0027(6) 0.0038(7) 0.0003(6)
C15 0.0170(9) 0.0115(8) 0.0177(9) 0.0011(6) 0.0044(7) 0.0014(6)
C16 0.0158(8) 0.0144(8) 0.0145(8) 0.0015(7) 0.0027(7) 0.0011(7)
C17 0.0166(9) 0.0161(9) 0.0192(9) 0.0003(7) 0.0028(7) -0.0025(7)
C18 0.0188(9) 0.0239(10) 0.0134(8) -0.0010(7) 0.0039(7) -0.0002(8)
C19 0.0209(10) 0.0167(9) 0.0223(10) -0.0061(8) 0.0039(8) -0.0028(8)
C20 0.0250(11) 0.0143(9) 0.0279(11) 0.0043(8) 0.0066(9) -0.0009(8)
C21 0.0192(10) 0.0250(11) 0.0162(9) 0.0019(8) 0.0006(8) 0.0004(8)
O1 0.0189(7) 0.0231(8) 0.0253(8) -0.0075(6) 0.0010(6) 0.0012(6)
C22 0.0311(15) 0.0330(16) 0.092(3) -0.0207(18) 0.0304(18) -0.0132(13)

loop_
_atom_type_symbol
_atom_type_description
_atom_type_scat_dispersion_real
_atom_type_scat_dispersion_imag
_atom_type_scat_source
C C 0.0033 0.0016 'International Tables Vol C Tables 4.2.6.8 and 6.1.1.4'
H H 0.0000 0.0000 'International Tables Vol C Tables 4.2.6.8 and 6.1.1.4'
N N 0.0061 0.0033 'International Tables Vol C Tables 4.2.6.8 and 6.1.1.4'
O O 0.0106 0.0060 'International Tables Vol C Tables 4.2.6.8 and 6.1.1.4'
Cl Cl 0.1484 0.1585 'International Tables Vol C Tables 4.2.6.8 and 6.1.1.4'
Ir Ir -1.4442 7.9887 'International Tables Vol C Tables 4.2.6.8 and 6.1.1.4'

loop_
_geom_angle_atom_site_label_1
_geom_angle_atom_site_label_2
_geom_angle_atom_site_label_3
_geom_angle
C1 Ir1 N1 77.80(8)
C1 Ir1 C13 97.92(8)
N1 Ir1 C13 134.96(8)
C1 Ir1 C12 116.88(8)
N1 Ir1 C12 102.69(7)
C13 Ir1 C12 39.19(8)
C1 Ir1 C14 113.91(8)
N1 Ir1 C14 165.79(8)
C13 Ir1 C14 38.92(8)
C12 Ir1 C14 65.34(8)
C1 Ir1 C15 151.66(8)
N1 Ir1 C15 130.53(8)
C13 Ir1 C15 63.85(8)
C12 Ir1 C15 63.49(8)
C14 Ir1 C15 38.37(8)
C1 Ir1 C16 155.14(8)
N1 Ir1 C16 102.37(8)
C13 Ir1 C16 64.03(8)
C12 Ir1 C16 38.40(8)
C14 Ir1 C16 63.57(8)
C15 Ir1 C16 36.50(8)
C1 Ir1 Cl1 87.83(6)
N1 Ir1 Cl1 85.48(5)
C13 Ir1 Cl1 139.51(6)
C12 Ir1 Cl1 154.99(6)
C14 Ir1 Cl1 102.43(6)
C15 Ir1 Cl1 93.11(6)
C16 Ir1 Cl1 117.02(6)
C11 N1 C7 119.08(19)
C11 N1 Ir1 123.54(15)
C7 N1 Ir1 117.33(14)
C2 C1 C6 114.96(19)
C2 C1 Ir1 128.92(16)
C6 C1 Ir1 116.10(15)
C3 C2 O1 117.7(2)
C3 C2 C1 122.6(2)
O1 C2 C1 119.7(2)
C4 C3 C2 120.5(2)
C4 C3 H3A 119.7
C2 C3 H3A 119.7
C5 C4 C3 119.4(2)
C5 C4 H4A 120.3
C3 C4 H4A 120.3
C4 C5 C6 119.4(2)
C4 C5 H5A 120.3
C6 C5 H5A 120.3
C5 C6 C1 123.0(2)
C5 C6 C7 122.2(2)
C1 C6 C7 114.67(19)
N1 C7 C8 120.3(2)
N1 C7 C6 113.88(18)
C8 C7 C6 125.8(2)
C9 C8 C7 120.2(2)
C9 C8 H8A 119.9
C7 C8 H8A 119.9
C8 C9 C10 119.3(2)
C8 C9 H9A 120.4
C10 C9 H9A 120.4
C11 C10 C9 118.0(2)
C11 C10 H10A 121.0
C9 C10 H10A 121.0
N1 C11 C10 123.1(2)
N1 C11 H11A 118.5
C10 C11 H11A 118.5
C13 C12 C16 107.67(18)
C13 C12 C17 127.63(19)
C16 C12 C17 124.12(19)
C13 C12 Ir1 70.35(11)
C16 C12 Ir1 74.71(12)
C17 C12 Ir1 127.37(15)
C14 C13 C12 107.78(18)
C14 C13 C18 127.44(19)
C12 C13 C18 124.69(19)
C14 C13 Ir1 70.68(12)
C12 C13 Ir1 70.45(11)
C18 C13 Ir1 126.97(15)
C13 C14 C15 107.73(18)
C13 C14 C19 128.4(2)
C15 C14 C19 123.1(2)
C13 C14 Ir1 70.40(11)
C15 C14 Ir1 74.54(12)
C19 C14 Ir1 128.29(16)
C16 C15 C14 108.51(18)
C16 C15 C20 126.4(2)
C14 C15 C20 125.1(2)
C16 C15 Ir1 71.85(12)
C14 C15 Ir1 67.08(11)
C20 C15 Ir1 126.72(16)
C15 C16 C12 108.08(18)
C15 C16 C21 126.4(2)
C12 C16 C21 125.44(19)
C15 C16 Ir1 71.65(12)
C12 C16 Ir1 66.89(11)
C21 C16 Ir1 130.07(16)
C12 C17 H17A 109.5
C12 C17 H17B 109.5
H17A C17 H17B 109.5
C12 C17 H17C 109.5
H17A C17 H17C 109.5
H17B C17 H17C 109.5
C13 C18 H18A 109.5
C13 C18 H18B 109.5
H18A C18 H18B 109.5
C13 C18 H18C 109.5
H18A C18 H18C 109.5
H18B C18 H18C 109.5
C14 C19 H19A 109.5
C14 C19 H19B 109.5
H19A C19 H19B 109.5
C14 C19 H19C 109.5
H19A C19 H19C 109.5
H19B C19 H19C 109.5
C15 C20 H20A 109.5
C15 C20 H20B 109.5
H20A C20 H20B 109.5
C15 C20 H20C 109.5
H20A C20 H20C 109.5
H20B C20 H20C 109.5
C16 C21 H21A 109.5
C16 C21 H21B 109.5
H21A C21 H21B 109.5
C16 C21 H21C 109.5
H21A C21 H21C 109.5
H21B C21 H21C 109.5
C22 O1 C2 113.3(2)
O1 C22 H22A 109.5
O1 C22 H22B 109.5
H22A C22 H22B 109.5
O1 C22 H22C 109.5
H22A C22 H22C 109.5
H22B C22 H22C 109.5

loop_
_geom_bond_atom_site_label_1
_geom_bond_atom_site_label_2
_geom_bond_distance
Ir1 C1 2.048(2)
Ir1 N1 2.0901(18)
Ir1 C13 2.152(2)
Ir1 C12 2.154(2)
Ir1 C14 2.156(2)
Ir1 C15 2.256(2)
Ir1 C16 2.259(2)
Ir1 Cl1 2.4025(5)
N1 C11 1.344(3)
N1 C7 1.356(3)
C1 C2 1.404(3)
C1 C6 1.410(3)
C2 C3 1.389(3)
C2 O1 1.392(3)
C3 C4 1.387(4)
C3 H3A 0.9500
C4 C5 1.381(4)
C4 H4A 0.9500
C5 C6 1.406(3)
C5 H5A 0.9500
C6 C7 1.461(3)
C7 C8 1.397(3)
C8 C9 1.375(4)
C8 H8A 0.9500
C9 C10 1.390(4)
C9 H9A 0.9500
C10 C11 1.385(3)
C10 H10A 0.9500
C11 H11A 0.9500
C12 C13 1.444(3)
C12 C16 1.454(3)
C12 C17 1.494(3)
C13 C14 1.435(3)
C13 C18 1.499(3)
C14 C15 1.453(3)
C14 C19 1.498(3)
C15 C16 1.414(3)
C15 C20 1.494(3)
C16 C21 1.488(3)
C17 H17A 0.9800
C17 H17B 0.9800
C17 H17C 0.9800
C18 H18A 0.9800
C18 H18B 0.9800
C18 H18C 0.9800
C19 H19A 0.9800
C19 H19B 0.9800
C19 H19C 0.9800
C20 H20A 0.9800
C20 H20B 0.9800
C20 H20C 0.9800
C21 H21A 0.9800
C21 H21B 0.9800
C21 H21C 0.9800
O1 C22 1.388(4)
C22 H22A 0.9800
C22 H22B 0.9800
C22 H22C 0.9800

loop_
_geom_torsion_atom_site_label_1
_geom_torsion_atom_site_label_2
_geom_torsion_atom_site_label_3
_geom_torsion_atom_site_label_4
_geom_torsion
C1 Ir1 N1 C11 174.18(19)
C13 Ir1 N1 C11 -96.78(19)
C12 Ir1 N1 C11 -70.64(19)
C14 Ir1 N1 C11 -39.2(4)
C15 Ir1 N1 C11 -4.8(2)
C16 Ir1 N1 C11 -31.27(19)
Cl1 Ir1 N1 C11 85.42(17)
C1 Ir1 N1 C7 -3.14(16)
C13 Ir1 N1 C7 85.90(18)
C12 Ir1 N1 C7 112.04(16)
C14 Ir1 N1 C7 143.5(3)
C15 Ir1 N1 C7 177.87(14)
C16 Ir1 N1 C7 151.41(15)
Cl1 Ir1 N1 C7 -91.90(15)
N1 Ir1 C1 C2 -174.0(2)
C13 Ir1 C1 C2 51.6(2)
C12 Ir1 C1 C2 87.9(2)
C14 Ir1 C1 C2 14.5(2)
C15 Ir1 C1 C2 4.4(3)
C16 Ir1 C1 C2 92.9(3)
Cl1 Ir1 C1 C2 -88.1(2)
N1 Ir1 C1 C6 4.25(16)
C13 Ir1 C1 C6 -130.16(17)
C12 Ir1 C1 C6 -93.94(17)
C14 Ir1 C1 C6 -167.26(15)
C15 Ir1 C1 C6 -177.37(15)
C16 Ir1 C1 C6 -88.9(2)
Cl1 Ir1 C1 C6 90.09(16)
C6 C1 C2 C3 4.1(3)
Ir1 C1 C2 C3 -177.65(19)
C6 C1 C2 O1 -175.8(2)
Ir1 C1 C2 O1 2.5(3)
O1 C2 C3 C4 177.7(2)
C1 C2 C3 C4 -2.2(4)
C2 C3 C4 C5 -1.4(4)
C3 C4 C5 C6 2.6(4)
C4 C5 C6 C1 -0.4(4)
C4 C5 C6 C7 -176.6(2)
C2 C1 C6 C5 -2.9(3)
Ir1 C1 C6 C5 178.65(18)
C2 C1 C6 C7 173.6(2)
Ir1 C1 C6 C7 -4.8(2)
C11 N1 C7 C8 1.5(3)
Ir1 N1 C7 C8 178.96(16)
C11 N1 C7 C6 -175.96(19)
Ir1 N1 C7 C6 1.5(2)
C5 C6 C7 N1 178.7(2)
C1 C6 C7 N1 2.1(3)
C5 C6 C7 C8 1.4(4)
C1 C6 C7 C8 -175.2(2)
N1 C7 C8 C9 -1.6(3)
C6 C7 C8 C9 175.6(2)
C7 C8 C9 C10 0.7(4)
C8 C9 C10 C11 0.2(4)
C7 N1 C11 C10 -0.6(3)
Ir1 N1 C11 C10 -177.89(18)
C9 C10 C11 N1 -0.3(4)
C1 Ir1 C12 C13 -67.84(14)
N1 Ir1 C12 C13 -150.45(12)
C14 Ir1 C12 C13 37.66(12)
C15 Ir1 C12 C13 80.35(13)
C16 Ir1 C12 C13 115.58(17)
Cl1 Ir1 C12 C13 102.59(16)
C1 Ir1 C12 C16 176.58(12)
N1 Ir1 C12 C16 93.97(12)
C13 Ir1 C12 C16 -115.58(17)
C14 Ir1 C12 C16 -77.92(13)
C15 Ir1 C12 C16 -35.23(12)
Cl1 Ir1 C12 C16 -13.0(2)
C1 Ir1 C12 C17 55.1(2)
N1 Ir1 C12 C17 -27.6(2)
C13 Ir1 C12 C17 122.9(2)
C14 Ir1 C12 C17 160.6(2)
C15 Ir1 C12 C17 -156.8(2)
C16 Ir1 C12 C17 -121.5(2)
Cl1 Ir1 C12 C17 -134.51(15)
C16 C12 C13 C14 4.8(2)
C17 C12 C13 C14 176.3(2)
Ir1 C12 C13 C14 -61.15(14)
C16 C12 C13 C18 -172.0(2)
C17 C12 C13 C18 -0.6(3)
Ir1 C12 C13 C18 122.0(2)
C16 C12 C13 Ir1 65.94(14)
C17 C12 C13 Ir1 -122.6(2)
C1 Ir1 C13 C14 -118.62(13)
N1 Ir1 C13 C14 160.74(12)
C12 Ir1 C13 C14 117.89(17)
C15 Ir1 C13 C14 38.54(12)
C16 Ir1 C13 C14 79.35(13)
Cl1 Ir1 C13 C14 -22.64(16)
C1 Ir1 C13 C12 123.48(12)
N1 Ir1 C13 C12 42.84(16)
C14 Ir1 C13 C12 -117.89(17)
C15 Ir1 C13 C12 -79.35(13)
C16 Ir1 C13 C12 -38.55(12)
Cl1 Ir1 C13 C12 -140.53(10)
C1 Ir1 C13 C18 4.2(2)
N1 Ir1 C13 C18 -76.4(2)
C12 Ir1 C13 C18 -119.3(2)
C14 Ir1 C13 C18 122.8(2)
C15 Ir1 C13 C18 161.4(2)
C16 Ir1 C13 C18 -157.8(2)
Cl1 Ir1 C13 C18 100.21(19)
C12 C13 C14 C15 -4.7(2)
C18 C13 C14 C15 172.0(2)
Ir1 C13 C14 C15 -65.74(14)
C12 C13 C14 C19 -175.1(2)
C18 C13 C14 C19 1.6(4)
Ir1 C13 C14 C19 123.9(2)
C12 C13 C14 Ir1 61.00(14)
C18 C13 C14 Ir1 -122.3(2)
C1 Ir1 C14 C13 72.00(14)
N1 Ir1 C14 C13 -72.0(3)
C12 Ir1 C14 C13 -37.92(12)
C15 Ir1 C14 C13 -115.71(17)
C16 Ir1 C14 C13 -80.63(13)
Cl1 Ir1 C14 C13 165.17(11)
C1 Ir1 C14 C15 -172.29(12)
N1 Ir1 C14 C15 43.7(4)
C13 Ir1 C14 C15 115.71(17)
C12 Ir1 C14 C15 77.79(13)
C16 Ir1 C14 C15 35.08(12)
Cl1 Ir1 C14 C15 -79.11(12)
C1 Ir1 C14 C19 -52.0(2)
N1 Ir1 C14 C19 164.0(3)
C13 Ir1 C14 C19 -124.0(3)
C12 Ir1 C14 C19 -161.9(2)
C15 Ir1 C14 C19 120.3(3)
C16 Ir1 C14 C19 155.4(2)
Cl1 Ir1 C14 C19 41.2(2)
C13 C14 C15 C16 2.9(2)
C19 C14 C15 C16 173.9(2)
Ir1 C14 C15 C16 -60.12(15)
C13 C14 C15 C20 -177.2(2)
C19 C14 C15 C20 -6.2(3)
Ir1 C14 C15 C20 119.8(2)
C13 C14 C15 Ir1 63.01(14)
C19 C14 C15 Ir1 -126.0(2)
C1 Ir1 C15 C16 135.06(17)
N1 Ir1 C15 C16 -47.02(16)
C13 Ir1 C15 C16 80.99(13)
C12 Ir1 C15 C16 37.04(12)
C14 Ir1 C15 C16 120.08(18)
Cl1 Ir1 C15 C16 -133.74(12)
C1 Ir1 C15 C14 15.0(2)
N1 Ir1 C15 C14 -167.11(12)
C13 Ir1 C15 C14 -39.09(12)
C12 Ir1 C15 C14 -83.05(13)
C16 Ir1 C15 C14 -120.08(18)
Cl1 Ir1 C15 C14 106.18(12)
C1 Ir1 C15 C20 -102.6(2)
N1 Ir1 C15 C20 75.3(2)
C13 Ir1 C15 C20 -156.7(2)
C12 Ir1 C15 C20 159.4(2)
C14 Ir1 C15 C20 -117.6(2)
C16 Ir1 C15 C20 122.3(3)
Cl1 Ir1 C15 C20 -11.4(2)
C14 C15 C16 C12 0.1(2)
C20 C15 C16 C12 -179.8(2)
Ir1 C15 C16 C12 -57.10(14)
C14 C15 C16 C21 -176.1(2)
C20 C15 C16 C21 4.0(4)
Ir1 C15 C16 C21 126.7(2)
C14 C15 C16 Ir1 57.19(14)
C20 C15 C16 Ir1 -122.7(2)
C13 C12 C16 C15 -3.0(2)
C17 C12 C16 C15 -174.9(2)
Ir1 C12 C16 C15 60.04(15)
C13 C12 C16 C21 173.2(2)
C17 C12 C16 C21 1.4(3)
Ir1 C12 C16 C21 -123.7(2)
C13 C12 C16 Ir1 -63.07(14)
C17 C12 C16 Ir1 125.1(2)
C1 Ir1 C16 C15 -127.08(19)
N1 Ir1 C16 C15 145.30(12)
C13 Ir1 C16 C15 -80.45(13)
C12 Ir1 C16 C15 -119.80(18)
C14 Ir1 C16 C15 -36.86(13)
Cl1 Ir1 C16 C15 54.08(13)
C1 Ir1 C16 C12 -7.3(2)
N1 Ir1 C16 C12 -94.90(12)
C13 Ir1 C16 C12 39.35(12)
C14 Ir1 C16 C12 82.94(13)
C15 Ir1 C16 C12 119.80(18)
Cl1 Ir1 C16 C12 173.88(10)
C1 Ir1 C16 C21 110.4(2)
N1 Ir1 C16 C21 22.8(2)
C13 Ir1 C16 C21 157.0(2)
C12 Ir1 C16 C21 117.7(2)
C14 Ir1 C16 C21 -159.4(2)
C15 Ir1 C16 C21 -122.5(3)
Cl1 Ir1 C16 C21 -68.4(2)
C3 C2 O1 C22 -69.8(3)
C1 C2 O1 C22 110.1(3)
